data_7063739
loop_
_publ_author_name
'Lin, Ming-Sui'
'Nie, Qing-Bin'
'Chen, Jia-Nan'
'Liu, Ze-Yu'
'Wu, Qiao-Yu'
'Liu, Xiao-Feng'
'Liu, Chao'
'Pan, Zhong-Hua'
'Xiao, Wang-Chuan'
'Luo, Geng-Geng'

_publ_section_title
;
 Synthesis, photophysics and photosensitizing hydrogen evolution of a
 near-infrared heavy-atom-free sensitizer
;
_journal_issue 18
_journal_name_full 'New Journal of Chemistry'
_journal_page_first 7647
_journal_page_last 7654
_journal_paper_doi 10.1039/D5NJ00537J
_journal_volume 49
_journal_year 2025
_chemical_formula_moiety '2(C28 H14 B F2 N3 S4), 0.858[CH2Cl2]'
_chemical_formula_sum 'C28 H14 B F2 N3 S4'
_chemical_formula_weight 569.47
_chemical_name_systematic C56H28B2F4N6S8
_space_group_crystal_system monoclinic
_space_group_IT_number 15
_space_group_name_Hall '-I 2ya'
_space_group_name_H-M_alt 'I 1 2/a 1'
_atom_sites_solution_hydrogens geom
_atom_sites_solution_primary iterative
_audit_creation_date 2025-03-24
_audit_creation_method
;
Olex2 1.5
(compiled 2025.03.04 svn.red2d20d0 for OlexSys, GUI svn.r7188)
;
_audit_update_record
;
2025-03-25 deposited with the CCDC.	2025-04-03 downloaded from the CCDC.
;
_cell_angle_alpha 90
_cell_angle_beta 104.5070(10)
_cell_angle_gamma 90
_cell_formula_units_Z 16
_cell_length_a 19.6846(2)
_cell_length_b 18.41220(10)
_cell_length_c 29.7761(2)
_cell_measurement_reflns_used 24790
_cell_measurement_temperature 100.01(10)
_cell_measurement_theta_max 76.6300
_cell_measurement_theta_min 2.8350
_cell_volume 10447.87(15)
_computing_cell_refinement 'CrysAlisPro 1.171.40.80a (Rigaku OD, 2020)'
_computing_data_collection 'CrysAlisPro 1.171.40.80a (Rigaku OD, 2020)'
_computing_data_reduction 'CrysAlisPro 1.171.40.80a (Rigaku OD, 2020)'
_computing_molecular_graphics 'Olex2 1.5 (Dolomanov et al., 2009)'
_computing_publication_material 'Olex2 1.5 (Dolomanov et al., 2009)'
_computing_structure_refinement 'SHELXL 2018/3 (Sheldrick, 2015)'
_computing_structure_solution 'olex2.solve 1.5 (Bourhis et al., 2015)'
_diffrn_ambient_temperature 100.00
_diffrn_detector_area_resol_mean 10.0000
_diffrn_detector_type HyPix
_diffrn_measured_fraction_theta_full 0.996
_diffrn_measured_fraction_theta_max 0.996
_diffrn_measurement_details
;
List of Runs (angles in degrees, time in seconds):

  # Type    Start    End  Width  t~exp~   \w     \q     \k     \f   Frames
#--------------------------------------------------------------------------
  1  \w     33.00  60.00   0.50    0.20    --  104.80 -61.00-180.00   54
  2  \w     36.00  69.00   0.50    0.20    --  104.80 -61.00 -90.00   66
  3  \w     44.00  69.00   0.50    0.20    --  104.80 -61.00 -30.00   50
  4  \w     40.00  83.00   0.50    0.20    --  104.80 -67.00  32.00   86
  5  \w    -22.00  48.00   0.50    0.05    --   47.89 -67.00  32.00  140
  6  \w     94.00 124.00   0.50    0.20    --  104.80  45.00  90.00   60
  7  \w    147.00 176.00   0.50    0.20    --  104.80  67.00 166.00   58
  8  \w     51.00  76.00   0.50    0.05    --   47.89  67.00 166.00   50
  9  \w     63.00  96.00   0.50    0.20    --  104.80 -94.00  90.00   66
 10  \w     34.00  99.00   0.50    0.20    --  104.80 -94.00-150.00  130
 11  \w    -24.00  23.00   0.50    0.05    --  -47.89  19.00-180.00   94
 12  \w    -20.00  24.00   0.50    0.05    --  -47.89  19.00 -30.00   88
 13  \w     -5.00  24.00   0.50    0.05    --  -47.89  67.00 166.00   58
 14  \w    -69.00 -44.00   0.50    0.20    --  -99.00  61.00   0.00   50
 15  \w   -102.00 -69.00   0.50    0.20    --  -99.00  77.00   0.00   66
 16  \w    -66.00 -33.00   0.50    0.20    --  -99.00  77.00   0.00   66
 17  \w    -61.00 -30.00   0.50    0.20    --  -99.00  67.00 166.00   62
 18  \w    -69.00 -40.00   0.50    0.20    --  -99.00  61.00 150.00   58
 19  \w   -140.00 -90.00   0.50    0.20    --  -99.00 -15.00  90.00  100
 20  \w   -167.00-141.00   0.50    0.20    --  -99.00 -15.00  90.00   52
 21  \w   -166.00 -86.00   0.50    0.20    --  -99.00 -67.00  32.00  160
 22  \w   -110.00 -45.00   0.50    0.05    --  -47.89 -67.00  32.00  130
 23  \w   -167.00 -90.00   0.50    0.20    --  -99.00 -45.00 -90.00  154
;
_diffrn_measurement_device 'four-circle diffractometer'
_diffrn_measurement_device_type 'XtaLAB Synergy R, DW system, HyPix'
_diffrn_measurement_method '\w scans'
_diffrn_radiation_type CuK\a
_diffrn_radiation_wavelength 1.54184
_diffrn_reflns_av_R_equivalents 0.0329
_diffrn_reflns_av_unetI/netI 0.0292
_diffrn_reflns_Laue_measured_fraction_full 0.996
_diffrn_reflns_Laue_measured_fraction_max 0.996
_diffrn_reflns_limit_h_max 23
_diffrn_reflns_limit_h_min -22
_diffrn_reflns_limit_k_max 21
_diffrn_reflns_limit_k_min -21
_diffrn_reflns_limit_l_max 35
_diffrn_reflns_limit_l_min -35
_diffrn_reflns_number 33053
_diffrn_reflns_point_group_measured_fraction_full 0.996
_diffrn_reflns_point_group_measured_fraction_max 0.996
_diffrn_reflns_theta_full 66.594
_diffrn_reflns_theta_max 66.594
_diffrn_reflns_theta_min 2.848
_exptl_absorpt_coefficient_mu 3.670
_exptl_absorpt_correction_T_max 1.00000
_exptl_absorpt_correction_T_min 0.87819
_exptl_absorpt_correction_type multi-scan
_exptl_absorpt_process_details
;
CrysAlisPro 1.171.40.80a (Rigaku Oxford Diffraction, 2020)
Empirical absorption correction using spherical harmonics,
 implemented in SCALE3 ABSPACK scaling algorithm.
;
_exptl_crystal_colour 'metallic brownish brown'
_exptl_crystal_colour_lustre metallic
_exptl_crystal_colour_modifier brownish
_exptl_crystal_colour_primary brown
_exptl_crystal_density_diffrn 1.448
_exptl_crystal_description block
_exptl_crystal_F_000 4640
_exptl_crystal_size_max 0.2
_exptl_crystal_size_mid 0.2
_exptl_crystal_size_min 0.2
_refine_diff_density_max 0.998
_refine_diff_density_min -1.046
_refine_diff_density_rms 0.062
_refine_ls_extinction_method none
_refine_ls_goodness_of_fit_ref 1.036
_refine_ls_hydrogen_treatment constr
_refine_ls_matrix_type full
_refine_ls_number_parameters 815
_refine_ls_number_reflns 9200
_refine_ls_number_restraints 418
_refine_ls_restrained_S_all 1.037
_refine_ls_R_factor_all 0.0447
_refine_ls_R_factor_gt 0.0419
_refine_ls_shift/su_max 0.001
_refine_ls_shift/su_mean 0.000
_refine_ls_structure_factor_coef Fsqd
_refine_ls_weighting_details 'w=1/[\s^2^(Fo^2^)+(0.0375P)^2^+32.7489P] where P=(Fo^2^+2Fc^2^)/3'
_refine_ls_weighting_scheme calc
_refine_ls_wR_factor_gt 0.1000
_refine_ls_wR_factor_ref 0.1018
_reflns_Friedel_coverage 0.000
_reflns_number_gt 8497
_reflns_number_total 9200
_reflns_threshold_expression 'I > 2\s(I)'
_cod_data_source_file d5nj00537j2.cif
_cod_data_source_block 1
_cod_depositor_comments 'Adding full bibliography for 7063738--7063739.cif.'
_cod_database_code 7063739
_shelx_shelxl_version_number 2018/3
_chemical_oxdiff_formula SBFCN
_shelx_space_group_comment
;
The symmetry employed for this shelxl refinement is uniquely defined
by the following loop, which should always be used as a source of
symmetry information in preference to the above space-group names.
They are only intended as comments.
;
_shelx_estimated_absorpt_t_max 0.527
_shelx_estimated_absorpt_t_min 0.527
_olex2_refinement_description
;
1. Fixed Uiso
 At 1.2 times of:
  All C(H) groups
2. Restrained distances
 S008-C023 = S008-C01W
 1.73 with sigma of 0.001
 S0-C01W = S0-C0
 1.73 with sigma of 0.001
 S1-C01O
 1.73 with sigma of 0.001
 C022-C01W = C026-C023 = C4-C01M = C021-C01X = C01O-C00F = C01Z-C01Y = C020-
 C01S = C01K-C013
 1.39 with sigma of 0.001
 C022-C023 \\sim C2-C0
 with sigma of 0.04
 S008-C01W \\sim S0-C01W
 with sigma of 0.02
 C022-C026 \\sim C2-C1
 with sigma of 0.02
 S008-C023 \\sim S0-C0
 with sigma of 0.02
 C01W-C022 \\sim C01W-C2
 with sigma of 0.02
 S008-C026 \\sim S0-C1
 with sigma of 0.04
 C023-C026 \\sim C0-C1
 with sigma of 0.02
 C01W-C023 \\sim C01W-C0
 with sigma of 0.04
 C01W-C026 \\sim C01W-C1
 with sigma of 0.04
 C01O-C01Y \\sim C01O-C3
 with sigma of 0.04
 C00F-C01O \\sim C00G-C01O
 with sigma of 0.02
 C00F-C01Y \\sim C00G-C3
 with sigma of 0.02
 C01O-C01Z \\sim C01O-C01{
 with sigma of 0.04
 C00F-C01Z \\sim C00G-C01{
 with sigma of 0.04
 C01Y-C01Z \\sim C3-C01{
 with sigma of 0.02
 S007-C01O \\sim S1-C01O
 with sigma of 0.02
 S007-C01Z \\sim S1-C01{
 with sigma of 0.02
 S007-C01Y \\sim S1-C3
 with sigma of 0.04
 S006-C01M \\sim S2-C01M
 with sigma of 0.02
 S006-C021 \\sim S2-C6
 with sigma of 0.02
 C01M-C4 \\sim C01M-C4A
 with sigma of 0.02
 C01X-C021 \\sim C5-C6
 with sigma of 0.02
 C01X-C4 \\sim C5-C4A
 with sigma of 0.02
 S006-C01X \\sim S2-C5
 with sigma of 0.04
 C01M-C01X \\sim C01M-C5
 with sigma of 0.04
 C01M-C021 \\sim C01M-C6
 with sigma of 0.04
 C021-C4 \\sim C6-C4A
 with sigma of 0.04
 S005-C01K \\sim S3-C01K
 with sigma of 0.02
 S005-C020 \\sim S3-C9
 with sigma of 0.02
 C013-C01K \\sim C7-C01K
 with sigma of 0.02
 C013-C01S \\sim C7-C8
 with sigma of 0.02
 C01S-C020 \\sim C8-C9
 with sigma of 0.02
 S005-C01S \\sim S3-C8
 with sigma of 0.04
 C013-C020 \\sim C7-C9
 with sigma of 0.04
 C01K-C01S \\sim C01K-C8
 with sigma of 0.04
 C01K-C020 \\sim C01K-C9
 with sigma of 0.04
3. Rigid bond restraints
 C00F, C01Y
 with sigma for 1-2 distances of 0.02 and sigma for 1-3 distances of 0.02
 S007, C010
 with sigma for 1-2 distances of 0.02 and sigma for 1-3 distances of 0.02
 S007, C01O
 with sigma for 1-2 distances of 0.002 and sigma for 1-3 distances of 0.002
 C01V, C022
 with sigma for 1-2 distances of 0.002 and sigma for 1-3 distances of 0.002
 C2, C01W, C01Z, C0, C1, S0
 with sigma for 1-2 distances of 0.01 and sigma for 1-3 distances of 0.01
4. Uiso/Uaniso restraints and constraints
C022 \\sim C2 \\sim C1 \\sim C023 \\sim C026 \\sim C0: within 2A with sigma of
0.001 and sigma for terminal atoms of 0.002 within 2A
S006 \\sim C01M \\sim C01X \\sim C021 \\sim C4 \\sim S2 \\sim C5 \\sim C6 \\sim
C4A: within 2A with sigma of 0.001 and sigma for terminal atoms of 0.002 within
2A
S005 \\sim C013 \\sim C01K \\sim C01S \\sim C020 \\sim S3 \\sim C7 \\sim C8
\\sim C9: within 2A with sigma of 0.01 and sigma for terminal atoms of 0.02
within 2A
Uanis(C00F) \\sim Ueq: with sigma of 0.0003 and sigma for terminal atoms of
0.0006
Uanis(C022) \\sim Ueq: with sigma of 0.0003 and sigma for terminal atoms of
0.0006
Uanis(C0) \\sim Ueq, Uanis(C2) \\sim Ueq: with sigma of 0.01 and sigma for
terminal atoms of 0.01
Uanis(S0) \\sim Ueq, Uanis(C0) \\sim Ueq, Uanis(C1) \\sim Ueq, Uanis(C01{)
\\sim Ueq, Uanis(C2) \\sim Ueq, Uanis(C00G) \\sim Ueq: with sigma of 0.01 and
sigma for terminal atoms of 0.01
Uanis(C01{) \\sim Ueq: with sigma of 0.001 and sigma for terminal atoms of 0.001
Uanis(C3) \\sim Ueq: with sigma of 0.001 and sigma for terminal atoms of 0.001
Uanis(C022) = Uanis(C2)
Uanis(C01{) = Uanis(C01Z)
Uanis(C01Y) = Uanis(C3)
5. Rigid body (RIGU) restrains
 C4, C01X
 with sigma for 1-2 distances of 0.001 and sigma for 1-3 distances of 0.002
6. Others
 Sof(S0)=Sof(C0)=Sof(H0)=Sof(C1)=Sof(H1)=Sof(C2)=Sof(H2)=1-FVAR(1)
 Sof(S008)=Sof(C022)=Sof(H022)=Sof(C023)=Sof(H023)=Sof(C026)=Sof(H026)=FVAR(1)
 Sof(S1)=Sof(C01{)=Sof(H01{)=Sof(C3)=Sof(H3)=Sof(C00G)=Sof(H00G)=1-FVAR(2)
 Sof(S007)=Sof(C00F)=Sof(H00F)=Sof(C01Y)=Sof(H01Y)=Sof(C01Z)=Sof(H01Z)=FVAR(2)
 Sof(S2)=Sof(C5)=Sof(H5)=Sof(C6)=Sof(H6)=Sof(C4A)=Sof(H4A)=1-FVAR(3)
 Sof(S006)=Sof(C01X)=Sof(H01X)=Sof(C021)=Sof(H021)=Sof(C4)=Sof(H4)=FVAR(3)
 Sof(S3)=Sof(C7)=Sof(H7)=Sof(C8)=Sof(H8)=Sof(C9)=Sof(H9)=1-FVAR(4)
 Sof(S005)=Sof(C013)=Sof(H013)=Sof(C01S)=Sof(H01S)=Sof(C020)=Sof(H020)=FVAR(4)
7.a Aromatic/amide H refined with riding coordinates:
 C00F(H00F), C00Q(H00Q), C00V(H00V), C00X(H00X), C00Z(H00Z), C013(H013),
 C014(H014), C015(H015), C016(H016), C017(H017), C01C(H01C), C01E(H01E),
 C01G(H01G), C01H(H01H), C01P(H01P), C01R(H01R), C01S(H01S), C01T(H01T),
 C01V(H01V), C01X(H01X), C01Y(H01Y), C01Z(H01Z), C020(H020), C021(H021),
 C022(H022), C023(H023), C026(H026), C0(H0), C1(H1), C2(H2), C01{(H01{), C3(H3),
  C00G(H00G), C4(H4), C5(H5), C6(H6), C4A(H4A), C7(H7), C8(H8), C9(H9)
;
_smtbx_masks_special_details
;
A solvent mask was calculated and 288 electrons were 
found in a volume of 792\%A^3^ in 1 void per unit cell. 
This is consistent with the presence of 
0.858[CH2Cl2] per Unit Cell 
which account for 288 electrons 
per unit cell.
;
_smtbx_masks_void_probe_radius 1.2
_smtbx_masks_void_truncation_radius 1.2
_olex2_submission_special_instructions 'No special instructions were received'
_oxdiff_exptl_absorpt_empirical_details
;
Empirical correction (ABSPACK) includes:
- Absorption correction using spherical harmonics
- Frame scaling
;
_oxdiff_exptl_absorpt_empirical_full_max 1.186
_oxdiff_exptl_absorpt_empirical_full_min 0.892

loop_
_space_group_symop_operation_xyz
'x, y, z'
'-x+1/2, y, -z'
'x+1/2, y+1/2, z+1/2'
'-x+1, y+1/2, -z+1/2'
'-x, -y, -z'
'x-1/2, -y, z'
'-x+1/2, -y+1/2, -z+1/2'
'x, -y+1/2, z+1/2'

loop_
_atom_site_label
_atom_site_type_symbol
_atom_site_fract_x
_atom_site_fract_y
_atom_site_fract_z
_atom_site_U_iso_or_equiv
_atom_site_adp_type
_atom_site_occupancy
_atom_site_site_symmetry_order
_atom_site_calc_flag
_atom_site_refinement_flags_posn
_atom_site_refinement_flags_adp
_atom_site_refinement_flags_occupancy
_atom_site_disorder_assembly
_atom_site_disorder_group
S001 S 0.61762(3) 0.54577(3) 0.78326(2) 0.02152(13) Uani 1 1 d . . . . .
S002 S 0.43769(3) 0.38355(3) 0.45936(2) 0.02124(13) Uani 1 1 d . . . . .
S003 S 0.30677(3) -0.10230(3) 0.56747(2) 0.02321(13) Uani 1 1 d . . . . .
S004 S 0.71182(3) 0.06469(3) 0.65128(2) 0.02290(13) Uani 1 1 d . . . . .
S005 S 0.62284(4) -0.05548(4) 0.75034(2) 0.0271(2) Uani 0.947(3) 1 d D U P A 1
S006 S 0.51343(6) 0.45122(4) 0.88243(3) 0.0244(2) Uani 0.860(2) 1 d D U P B 1
S007 S 0.51152(9) 0.28764(8) 0.34474(5) 0.0262(3) Uani 0.819(3) 1 d D U P C 1
S008 S 0.40319(5) -0.21866(5) 0.47042(3) 0.0293(3) Uani 0.776(3) 1 d D . P D 1
F00A F 0.46301(7) 0.08886(7) 0.48934(5) 0.0250(3) Uani 1 1 d . . . . .
F00B F 0.35731(7) 0.09319(7) 0.43774(4) 0.0255(3) Uani 1 1 d . . . . .
F00C F 0.64167(8) 0.24876(8) 0.78201(5) 0.0318(3) Uani 1 1 d . . . . .
F00D F 0.55050(8) 0.25833(8) 0.71926(6) 0.0333(3) Uani 1 1 d . . . . .
N00E N 0.38966(10) 0.19278(10) 0.49117(6) 0.0195(4) Uani 1 1 d . . . . .
C00F C 0.4795(3) 0.41679(15) 0.36415(17) 0.0219(9) Uani 0.819(3) 1 d D U P C 1
H00F H 0.464405 0.456950 0.379184 0.026 Uiso 0.819(3) 1 calc R U P C 1
N00H N 0.35975(10) 0.07445(10) 0.51847(6) 0.0183(4) Uani 1 1 d . . . . .
N00I N 0.66551(10) 0.23902(10) 0.70641(7) 0.0214(4) Uani 1 1 d . . . . .
N00J N 0.63496(10) 0.35657(10) 0.73507(7) 0.0202(4) Uani 1 1 d . . . . .
N00L N 0.19487(12) 0.35177(12) 0.71868(7) 0.0294(5) Uani 1 1 d . . . . .
N00M N 0.85268(14) 0.52926(12) 0.52419(8) 0.0371(6) Uani 1 1 d . . . . .
C00N C 0.67205(12) 0.16698(12) 0.69912(8) 0.0207(5) Uani 1 1 d . . . . .
C00O C 0.33004(12) 0.10960(12) 0.55068(8) 0.0189(5) Uani 1 1 d . . . . .
C00P C 0.35183(12) 0.00233(12) 0.52383(8) 0.0197(5) Uani 1 1 d . . . . .
C00Q C 0.23147(12) 0.31445(12) 0.61257(8) 0.0216(5) Uani 1 1 d . . . . .
H00Q H 0.200207 0.354327 0.604299 0.026 Uiso 1 1 calc R U . . .
C00R C 0.45740(12) 0.32002(13) 0.42004(8) 0.0208(5) Uani 1 1 d . . . . .
C00S C 0.30455(12) 0.22171(12) 0.59100(8) 0.0193(5) Uani 1 1 d . . . . .
C00T C 0.41513(12) 0.24623(12) 0.46858(8) 0.0195(5) Uani 1 1 d . . . . .
C00U C 0.67001(12) 0.39144(12) 0.70568(8) 0.0202(5) Uani 1 1 d . . . . .
C00V C 0.65405(12) 0.10222(12) 0.71846(8) 0.0211(5) Uani 1 1 d . . . . .
H00V H 0.632744 0.100106 0.743747 0.025 Uiso 1 1 calc R U . . .
C00W C 0.64011(12) 0.47751(12) 0.74989(8) 0.0200(5) Uani 1 1 d . . . . .
C00X C 0.30142(12) 0.05633(12) 0.57575(8) 0.0204(5) Uani 1 1 d . . . . .
H00X H 0.277337 0.064993 0.599183 0.024 Uiso 1 1 calc R U . . .
C00Y C 0.73024(12) 0.39024(12) 0.64151(8) 0.0204(5) Uani 1 1 d . . . . .
C00Z C 0.44410(12) 0.24957(13) 0.42960(8) 0.0204(5) Uani 1 1 d . . . . .
H00Z H 0.453016 0.208635 0.412510 0.024 Uiso 1 1 calc R U . . .
C010 C 0.25028(12) 0.28954(12) 0.65829(8) 0.0210(5) Uani 1 1 d . . . . .
C011 C 0.67129(12) 0.04261(13) 0.69606(8) 0.0207(5) Uani 1 1 d . . . . .
C012 C 0.33337(12) 0.18473(12) 0.55512(8) 0.0187(5) Uani 1 1 d . . . . .
C013 C 0.6605(2) -0.09221(19) 0.67669(15) 0.0251(9) Uani 0.947(3) 1 d D U P A 1
H013 H 0.677505 -0.090468 0.649552 0.030 Uiso 0.947(3) 1 calc R U P A 1
C014 C 0.32275(13) 0.19781(13) 0.63690(8) 0.0223(5) Uani 1 1 d . . . . .
H014 H 0.354143 0.158044 0.645212 0.027 Uiso 1 1 calc R U . . .
C015 C 0.67401(12) 0.46687(13) 0.71504(8) 0.0204(5) Uani 1 1 d . . . . .
H015 H 0.695589 0.502827 0.700365 0.024 Uiso 1 1 calc R U . . .
C016 C 0.37676(12) 0.30227(12) 0.52512(8) 0.0206(5) Uani 1 1 d . . . . .
H016 H 0.365766 0.337825 0.545328 0.025 Uiso 1 1 calc R U . . .
C017 C 0.57857(12) 0.41207(13) 0.79604(8) 0.0217(5) Uani 1 1 d . . . . .
H017 H 0.559151 0.371139 0.807760 0.026 Uiso 1 1 calc R U . . .
C018 C 0.40773(12) 0.31391(12) 0.48878(8) 0.0202(5) Uani 1 1 d . . . . .
C019 C 0.69401(12) 0.27556(13) 0.67413(8) 0.0211(5) Uani 1 1 d . . . . .
C01A C 0.61642(12) 0.40903(12) 0.76177(8) 0.0198(5) Uani 1 1 d . . . . .
C01B C 0.36485(12) 0.22652(12) 0.52597(8) 0.0193(5) Uani 1 1 d . . . . .
C01C C 0.25879(12) 0.28052(12) 0.57921(8) 0.0213(5) Uani 1 1 d . . . . .
H01C H 0.246192 0.297519 0.548104 0.026 Uiso 1 1 calc R U . . .
C01D C 0.69727(12) 0.35120(13) 0.67407(8) 0.0202(5) Uani 1 1 d . . . . .
C01E C 0.69478(13) 0.44677(12) 0.61408(8) 0.0221(5) Uani 1 1 d . . . . .
H01E H 0.649163 0.460241 0.616327 0.027 Uiso 1 1 calc R U . . .
C01F C 0.22029(13) 0.32437(13) 0.69240(8) 0.0229(5) Uani 1 1 d . . . . .
C01G C 0.71731(13) 0.22378(13) 0.64576(8) 0.0229(5) Uani 1 1 d . . . . .
H01G H 0.737851 0.233644 0.620738 0.027 Uiso 1 1 calc R U . . .
C01H C 0.37091(13) -0.06116(12) 0.50399(8) 0.0217(5) Uani 1 1 d . . . . .
H01H H 0.394998 -0.061998 0.480046 0.026 Uiso 1 1 calc R U . . .
C01I C 0.79273(13) 0.46403(12) 0.58106(8) 0.0225(5) Uani 1 1 d . . . . .
C01J C 0.35015(13) -0.12197(13) 0.52375(8) 0.0230(5) Uani 1 1 d . . . . .
C01K C 0.65686(12) -0.03215(12) 0.70422(8) 0.0215(5) Uani 1 1 d D U . . .
C01L C 0.57358(12) 0.48254(13) 0.81022(8) 0.0209(5) Uani 1 1 d . . . . .
C01M C 0.53689(12) 0.50890(12) 0.84322(8) 0.0240(3) Uani 1 1 d D U . . .
C01N C 0.70406(12) 0.15648(13) 0.66193(8) 0.0219(5) Uani 1 1 d . . . . .
C01O C 0.48122(12) 0.34613(11) 0.38075(8) 0.0210(5) Uani 1 1 d D U . . .
C01P C 0.79784(13) 0.37131(13) 0.63856(8) 0.0230(5) Uani 1 1 d . . . . .
H01P H 0.822334 0.333074 0.657215 0.028 Uiso 1 1 calc R U . . .
C01Q C 0.31586(12) -0.00983(12) 0.55905(8) 0.0203(5) Uani 1 1 d . . . . .
C01R C 0.29598(13) 0.23087(13) 0.67068(8) 0.0231(5) Uani 1 1 d . . . . .
H01R H 0.308591 0.213809 0.701773 0.028 Uiso 1 1 calc R U . . .
C01S C 0.63587(19) -0.15631(15) 0.69363(9) 0.0261(6) Uani 0.947(3) 1 d D U P A 1
H01S H 0.635378 -0.202543 0.679393 0.031 Uiso 0.947(3) 1 calc R U P A 1
C01T C 0.72557(14) 0.48327(13) 0.58369(8) 0.0243(5) Uani 1 1 d . . . . .
H01T H 0.700998 0.521197 0.564769 0.029 Uiso 1 1 calc R U . . .
C01U C 0.82568(14) 0.50129(13) 0.54943(9) 0.0268(5) Uani 1 1 d . . . . .
C01V C 0.82898(13) 0.40813(13) 0.60859(8) 0.0246(5) Uani 1 1 d . . . . .
H01V H 0.874968 0.395448 0.606720 0.029 Uiso 1 1 calc R U . . .
C01W C 0.35869(13) -0.19511(11) 0.51141(7) 0.0285(5) Uani 1 1 d D U . . .
C01X C 0.4821(2) 0.58745(16) 0.88547(12) 0.0255(4) Uani 0.860(2) 1 d D U P B 1
H01X H 0.464652 0.632098 0.894022 0.031 Uiso 0.860(2) 1 calc R U P B 1
C01Y C 0.5024(2) 0.42377(18) 0.32269(14) 0.0250(8) Uani 0.819(3) 1 d D U P C 1
H01Y H 0.505573 0.468489 0.307435 0.030 Uiso 0.819(3) 1 calc R U P C 1
C01Z C 0.5195(2) 0.35651(15) 0.30748(12) 0.0236(8) Uani 0.819(3) 1 d D . P C 1
H01Z H 0.533921 0.349402 0.279648 0.028 Uiso 0.819(3) 1 calc R U P C 1
C020 C 0.61253(15) -0.14427(15) 0.73331(9) 0.0261(6) Uani 0.947(3) 1 d D U P A 1
H020 H 0.593276 -0.180770 0.748999 0.031 Uiso 0.947(3) 1 calc R U P A 1
C021 C 0.47698(19) 0.52102(14) 0.90646(12) 0.0252(3) Uani 0.860(2) 1 d D U P B 1
H021 H 0.455557 0.514923 0.931466 0.030 Uiso 0.860(2) 1 calc R U P B 1
C022 C 0.3294(2) -0.25695(18) 0.52589(18) 0.0428(6) Uani 0.776(3) 1 d D U P D 1
H022 H 0.300330 -0.256103 0.547003 0.051 Uiso 0.776(3) 1 calc R U P D 1
C023 C 0.3883(3) -0.31068(9) 0.47365(18) 0.0414(6) Uani 0.776(3) 1 d D U P D 1
H023 H 0.404932 -0.347263 0.456594 0.050 Uiso 0.776(3) 1 calc R U P D 1
B024 B 0.62196(15) 0.27442(14) 0.73691(10) 0.0231(6) Uani 1 1 d . . . . .
B025 B 0.39341(14) 0.11103(14) 0.48274(9) 0.0194(5) Uani 1 1 d . . . . .
C026 C 0.3481(2) -0.3227(2) 0.50514(13) 0.0425(6) Uani 0.776(3) 1 d D U P D 1
H026 H 0.334178 -0.369703 0.512433 0.051 Uiso 0.776(3) 1 calc R U P D 1
S0 S 0.3491(2) -0.26659(14) 0.54664(13) 0.0492(13) Uani 0.224(3) 1 d D U P D 2
C0 C 0.3794(8) -0.3277(6) 0.5121(4) 0.0417(6) Uani 0.224(3) 1 d D U P D 2
H0 H 0.390632 -0.377027 0.520016 0.050 Uiso 0.224(3) 1 calc R U P D 2
C1 C 0.3847(12) -0.2964(7) 0.4728(6) 0.0417(6) Uani 0.224(3) 1 d D U P D 2
H1 H 0.392091 -0.324360 0.447614 0.050 Uiso 0.224(3) 1 calc R U P D 2
C2 C 0.3788(11) -0.2169(9) 0.4700(6) 0.0428(6) Uani 0.224(3) 1 d D U P D 2
H2 H 0.386519 -0.186411 0.446088 0.051 Uiso 0.224(3) 1 calc R U P D 2
S1 S 0.4756(3) 0.43709(15) 0.36589(18) 0.0294(14) Uani 0.181(3) 1 d D . P C 2
C01{ C 0.5033(12) 0.4109(9) 0.3163(6) 0.0236(8) Uani 0.181(3) 1 d D U P C 2
H01{ H 0.506609 0.444761 0.292887 0.028 Uiso 0.181(3) 1 calc R U P C 2
C3 C 0.5195(11) 0.3402(9) 0.3134(6) 0.0250(8) Uani 0.181(3) 1 d D U P C 2
H3 H 0.539519 0.319727 0.290353 0.030 Uiso 0.181(3) 1 calc R U P C 2
C00G C 0.5021(19) 0.3013(12) 0.3500(9) 0.048(12) Uani 0.181(3) 1 d D U P C 2
H00G H 0.504634 0.249919 0.352870 0.058 Uiso 0.181(3) 1 calc R U P C 2
C4 C 0.5165(2) 0.57946(14) 0.85000(14) 0.0253(4) Uani 0.860(2) 1 d D U P B 1
H4 H 0.525323 0.619227 0.831921 0.030 Uiso 0.860(2) 1 calc R U P B 1
S2 S 0.5145(3) 0.5971(3) 0.8436(2) 0.0251(4) Uani 0.140(2) 1 d D U P B 2
C5 C 0.4875(12) 0.5060(9) 0.9068(7) 0.0251(4) Uani 0.140(2) 1 d D U P B 2
H5 H 0.474257 0.487100 0.933038 0.030 Uiso 0.140(2) 1 calc R U P B 2
C6 C 0.4835(14) 0.5758(10) 0.8935(7) 0.0252(4) Uani 0.140(2) 1 d D U P B 2
H6 H 0.464991 0.612066 0.909789 0.030 Uiso 0.140(2) 1 calc R U P B 2
C4A C 0.5146(18) 0.4659(11) 0.8753(9) 0.0248(4) Uani 0.140(2) 1 d D U P B 2
H4A H 0.517535 0.414371 0.875796 0.030 Uiso 0.140(2) 1 calc R U P B 2
S3 S 0.6769(12) -0.1037(11) 0.6778(8) 0.030(3) Uani 0.053(3) 1 d D U P A 2
C7 C 0.619(3) -0.043(2) 0.7372(19) 0.027(3) Uani 0.053(3) 1 d D U P A 2
H7 H 0.602061 -0.006616 0.753904 0.032 Uiso 0.053(3) 1 calc R U P A 2
C8 C 0.612(3) -0.119(2) 0.7412(17) 0.027(3) Uani 0.053(3) 1 d D U P A 2
H8 H 0.595385 -0.140587 0.765496 0.032 Uiso 0.053(3) 1 calc R U P A 2
C9 C 0.630(4) -0.1585(18) 0.707(2) 0.025(3) Uani 0.053(3) 1 d D U P A 2
H9 H 0.619054 -0.208057 0.699633 0.030 Uiso 0.053(3) 1 calc R U P A 2

loop_
_atom_site_aniso_label
_atom_site_aniso_U_11
_atom_site_aniso_U_22
_atom_site_aniso_U_33
_atom_site_aniso_U_23
_atom_site_aniso_U_13
_atom_site_aniso_U_12
S001 0.0276(3) 0.0191(3) 0.0199(3) -0.0014(2) 0.0098(2) -0.0017(2)
S002 0.0256(3) 0.0170(3) 0.0242(3) -0.0005(2) 0.0120(2) -0.0011(2)
S003 0.0280(3) 0.0179(3) 0.0282(3) 0.0007(2) 0.0155(2) -0.0018(2)
S004 0.0268(3) 0.0181(3) 0.0277(3) -0.0006(2) 0.0139(2) -0.0006(2)
S005 0.0359(4) 0.0205(4) 0.0289(4) 0.0041(3) 0.0157(3) -0.0015(3)
S006 0.0244(3) 0.0283(4) 0.0231(4) 0.0008(3) 0.0106(3) -0.0006(3)
S007 0.0323(6) 0.0244(5) 0.0270(5) -0.0035(4) 0.0172(4) -0.0057(4)
S008 0.0376(6) 0.0206(4) 0.0348(5) -0.0093(3) 0.0182(4) -0.0034(4)
F00A 0.0225(7) 0.0223(7) 0.0347(8) 0.0022(6) 0.0155(6) 0.0031(5)
F00B 0.0333(8) 0.0252(7) 0.0202(7) -0.0028(5) 0.0110(6) -0.0042(6)
F00C 0.0503(9) 0.0224(7) 0.0289(8) 0.0069(6) 0.0218(7) 0.0040(6)
F00D 0.0270(8) 0.0262(7) 0.0521(9) -0.0049(7) 0.0198(7) -0.0056(6)
N00E 0.0237(10) 0.0182(10) 0.0195(9) 0.0008(7) 0.0104(8) 0.0013(8)
C00F 0.0219(10) 0.0219(10) 0.0221(10) 0.0001(3) 0.0056(4) 0.0000(3)
N00H 0.0198(10) 0.0166(9) 0.0202(9) -0.0003(7) 0.0082(8) 0.0009(7)
N00I 0.0254(10) 0.0161(9) 0.0259(10) 0.0026(8) 0.0122(8) -0.0005(8)
N00J 0.0216(10) 0.0191(10) 0.0224(10) 0.0015(8) 0.0103(8) -0.0003(8)
N00L 0.0391(13) 0.0261(11) 0.0272(11) -0.0012(9) 0.0161(10) 0.0040(9)
N00M 0.0605(16) 0.0268(12) 0.0317(12) -0.0026(10) 0.0256(12) -0.0124(11)
C00N 0.0217(12) 0.0182(11) 0.0237(12) 0.0013(9) 0.0084(9) 0.0007(9)
C00O 0.0180(11) 0.0214(11) 0.0183(11) -0.0004(9) 0.0062(9) 0.0030(9)
C00P 0.0187(11) 0.0198(11) 0.0210(11) 0.0002(9) 0.0060(9) -0.0007(9)
C00Q 0.0234(12) 0.0179(11) 0.0252(12) 0.0014(9) 0.0091(10) 0.0038(9)
C00R 0.0185(11) 0.0219(12) 0.0234(12) -0.0013(9) 0.0078(9) 0.0016(9)
C00S 0.0221(12) 0.0182(11) 0.0201(11) -0.0007(9) 0.0098(9) -0.0003(9)
C00T 0.0204(11) 0.0187(11) 0.0208(11) 0.0008(9) 0.0078(9) 0.0006(9)
C00U 0.0205(11) 0.0203(11) 0.0212(11) 0.0030(9) 0.0079(9) -0.0007(9)
C00V 0.0235(12) 0.0197(11) 0.0218(11) 0.0013(9) 0.0090(9) -0.0008(9)
C00W 0.0221(12) 0.0190(11) 0.0188(11) 0.0004(9) 0.0050(9) -0.0006(9)
C00X 0.0185(11) 0.0217(12) 0.0229(11) 0.0010(9) 0.0088(9) 0.0024(9)
C00Y 0.0250(12) 0.0178(11) 0.0198(11) -0.0003(9) 0.0084(9) -0.0025(9)
C00Z 0.0215(12) 0.0203(11) 0.0216(11) -0.0006(9) 0.0096(9) 0.0014(9)
C010 0.0252(12) 0.0180(11) 0.0232(12) -0.0020(9) 0.0122(10) -0.0009(9)
C011 0.0190(11) 0.0217(12) 0.0216(11) 0.0021(9) 0.0056(9) -0.0005(9)
C012 0.0180(11) 0.0209(11) 0.0174(11) 0.0005(9) 0.0046(9) 0.0029(9)
C013 0.024(2) 0.0198(18) 0.0300(15) 0.0026(13) 0.0043(15) 0.0023(14)
C014 0.0267(12) 0.0185(11) 0.0229(12) 0.0023(9) 0.0085(10) 0.0041(9)
C015 0.0227(12) 0.0200(11) 0.0191(11) 0.0024(9) 0.0067(9) -0.0014(9)
C016 0.0248(12) 0.0187(11) 0.0200(11) -0.0011(9) 0.0087(9) 0.0007(9)
C017 0.0212(12) 0.0224(12) 0.0227(12) 0.0021(9) 0.0080(9) -0.0019(9)
C018 0.0215(11) 0.0180(11) 0.0223(11) 0.0011(9) 0.0076(9) 0.0002(9)
C019 0.0221(12) 0.0218(12) 0.0227(11) 0.0026(9) 0.0116(9) -0.0017(9)
C01A 0.0198(11) 0.0191(11) 0.0202(11) 0.0008(9) 0.0041(9) 0.0000(9)
C01B 0.0214(11) 0.0195(11) 0.0177(11) -0.0019(9) 0.0065(9) 0.0031(9)
C01C 0.0243(12) 0.0219(12) 0.0197(11) 0.0018(9) 0.0092(9) 0.0009(9)
C01D 0.0195(11) 0.0214(12) 0.0204(11) 0.0015(9) 0.0066(9) -0.0005(9)
C01E 0.0260(12) 0.0201(11) 0.0219(12) -0.0016(9) 0.0092(10) 0.0024(9)
C01F 0.0287(13) 0.0190(11) 0.0225(12) 0.0012(9) 0.0095(10) -0.0002(10)
C01G 0.0249(12) 0.0213(12) 0.0252(12) 0.0010(9) 0.0114(10) 0.0002(9)
C01H 0.0256(12) 0.0189(11) 0.0236(12) -0.0006(9) 0.0118(10) -0.0010(9)
C01I 0.0330(13) 0.0179(11) 0.0184(11) -0.0011(9) 0.0099(10) -0.0062(10)
C01J 0.0253(12) 0.0222(12) 0.0239(12) -0.0003(9) 0.0104(10) -0.0004(10)
C01K 0.0208(11) 0.0196(11) 0.0239(11) 0.0025(9) 0.0052(9) -0.0008(9)
C01L 0.0194(11) 0.0246(12) 0.0183(11) 0.0006(9) 0.0036(9) -0.0010(9)
C01M 0.0232(6) 0.0278(7) 0.0229(6) -0.0005(6) 0.0091(5) -0.0008(6)
C01N 0.0232(12) 0.0190(12) 0.0247(12) -0.0002(9) 0.0082(10) 0.0003(9)
C01O 0.0188(11) 0.0223(12) 0.0233(11) -0.0003(9) 0.0081(9) -0.0014(9)
C01P 0.0243(12) 0.0228(12) 0.0230(12) 0.0058(9) 0.0078(10) 0.0006(9)
C01Q 0.0194(11) 0.0198(11) 0.0231(11) 0.0012(9) 0.0078(9) -0.0002(9)
C01R 0.0292(13) 0.0217(12) 0.0203(11) 0.0021(9) 0.0096(10) 0.0010(10)
C01S 0.0272(14) 0.0200(12) 0.0302(18) 0.0001(11) 0.0059(13) -0.0007(10)
C01T 0.0362(14) 0.0181(11) 0.0197(11) 0.0021(9) 0.0093(10) 0.0023(10)
C01U 0.0396(15) 0.0177(12) 0.0252(12) -0.0025(10) 0.0121(11) -0.0048(10)
C01V 0.0234(12) 0.0274(13) 0.0245(12) 0.0034(10) 0.0089(10) -0.0029(10)
C01W 0.0365(14) 0.0245(12) 0.0273(13) 0.0002(10) 0.0133(11) 0.0022(11)
C01X 0.0244(6) 0.0290(7) 0.0247(7) -0.0006(6) 0.0093(6) 0.0004(6)
C01Y 0.0250(10) 0.0248(12) 0.0253(11) 0.0019(8) 0.0066(8) -0.0002(9)
C01Z 0.0247(10) 0.0244(12) 0.0226(11) 0.0022(8) 0.0079(8) -0.0020(9)
C020 0.0299(13) 0.0156(13) 0.0330(15) 0.0042(11) 0.0084(12) -0.0015(12)
C021 0.0245(6) 0.0290(7) 0.0244(6) -0.0006(6) 0.0102(6) 0.0006(6)
C022 0.0443(7) 0.0416(6) 0.0429(6) -0.0002(3) 0.0118(3) 0.0001(3)
C023 0.0456(8) 0.0382(8) 0.0417(8) -0.0014(7) 0.0132(7) 0.0008(7)
B024 0.0285(14) 0.0186(13) 0.0257(14) 0.0008(11) 0.0132(11) -0.0002(11)
B025 0.0220(13) 0.0180(13) 0.0204(12) -0.0009(10) 0.0093(10) -0.0001(10)
C026 0.0474(8) 0.0387(8) 0.0431(8) -0.0005(6) 0.0143(7) 0.0000(7)
S0 0.066(3) 0.0281(18) 0.046(2) 0.0048(14) 0.0004(17) 0.0151(16)
C0 0.0449(9) 0.0390(8) 0.0423(8) -0.0007(7) 0.0133(7) 0.0004(7)
C1 0.0454(9) 0.0389(8) 0.0422(8) -0.0011(7) 0.0133(7) 0.0006(7)
C2 0.0443(7) 0.0416(6) 0.0429(6) -0.0002(3) 0.0118(3) 0.0001(3)
S1 0.037(2) 0.021(2) 0.036(2) 0.010(2) 0.0214(17) 0.005(2)
C01{ 0.0247(10) 0.0244(12) 0.0226(11) 0.0022(8) 0.0079(8) -0.0020(9)
C3 0.0250(10) 0.0248(12) 0.0253(11) 0.0019(8) 0.0066(8) -0.0002(9)
C00G 0.046(14) 0.052(14) 0.047(14) 0.016(9) 0.011(8) -0.008(8)
C4 0.0241(6) 0.0289(8) 0.0245(7) 0.0001(7) 0.0089(6) -0.0004(7)
S2 0.0239(7) 0.0288(8) 0.0245(7) -0.0002(7) 0.0093(6) -0.0003(7)
C5 0.0244(6) 0.0288(7) 0.0242(7) -0.0002(6) 0.0099(6) 0.0001(6)
C6 0.0242(7) 0.0289(8) 0.0244(7) -0.0003(7) 0.0096(6) 0.0001(7)
C4A 0.0241(6) 0.0285(7) 0.0237(7) -0.0002(6) 0.0099(6) -0.0002(7)
S3 0.028(5) 0.022(5) 0.033(4) 0.001(4) -0.004(4) 0.005(4)
C7 0.032(5) 0.017(5) 0.031(5) 0.002(5) 0.007(5) -0.001(5)
C8 0.031(5) 0.019(5) 0.032(5) 0.003(5) 0.009(5) -0.001(5)
C9 0.027(5) 0.016(5) 0.030(5) 0.003(5) 0.005(5) -0.001(5)

loop_
_atom_type_symbol
_atom_type_description
_atom_type_scat_dispersion_real
_atom_type_scat_dispersion_imag
_atom_type_scat_source
C C 0.0181 0.0091 'International Tables Vol C Tables 4.2.6.8 and 6.1.1.4'
H H 0.0000 0.0000 'International Tables Vol C Tables 4.2.6.8 and 6.1.1.4'
B B 0.0090 0.0039 'International Tables Vol C Tables 4.2.6.8 and 6.1.1.4'
F F 0.0727 0.0534 'International Tables Vol C Tables 4.2.6.8 and 6.1.1.4'
N N 0.0311 0.0180 'International Tables Vol C Tables 4.2.6.8 and 6.1.1.4'
S S 0.3331 0.5567 'International Tables Vol C Tables 4.2.6.8 and 6.1.1.4'

loop_
_geom_angle_atom_site_label_1
_geom_angle_atom_site_label_2
_geom_angle_atom_site_label_3
_geom_angle
_geom_angle_site_symmetry_1
_geom_angle_site_symmetry_3
_geom_angle_publ_flag
C00W S001 C01L 90.44(11) . . ?
C018 S002 C00R 90.24(11) . . ?
C01Q S003 C01J 90.47(11) . . ?
C01N S004 C011 90.52(11) . . ?
C020 S005 C01K 92.46(10) . . ?
C021 S006 C01M 91.83(12) . . ?
C01Z S007 C01O 92.42(14) . . ?
C023 S008 C01W 94.80(15) . . ?
C00T N00E C01B 106.64(18) . . ?
C00T N00E B025 126.37(19) . . ?
C01B N00E B025 126.79(19) . . ?
C01O C00F H00F 122.9 . . ?
C01O C00F C01Y 114.1(3) . . ?
C01Y C00F H00F 122.9 . . ?
C00O N00H B025 126.58(19) . . ?
C00P N00H C00O 107.03(18) . . ?
C00P N00H B025 126.38(19) . . ?
C00N N00I C019 106.84(19) . . ?
C00N N00I B024 126.69(19) . . ?
C019 N00I B024 125.38(19) . . ?
C00U N00J B024 125.92(19) . . ?
C01A N00J C00U 106.67(19) . . ?
C01A N00J B024 127.40(19) . . ?
N00I C00N C00V 136.0(2) . . ?
N00I C00N C01N 109.7(2) . . ?
C00V C00N C01N 114.3(2) . . ?
N00H C00O C00X 109.09(19) . . ?
C012 C00O N00H 120.5(2) . . ?
C012 C00O C00X 130.4(2) . . ?
N00H C00P C01H 135.9(2) . . ?
N00H C00P C01Q 109.60(19) . . ?
C01H C00P C01Q 114.5(2) . . ?
C010 C00Q H00Q 120.2 . . ?
C01C C00Q H00Q 120.2 . . ?
C01C C00Q C010 119.6(2) . . ?
C00Z C00R S002 113.90(17) . . ?
C00Z C00R C01O 126.9(2) . . ?
C01O C00R S002 119.05(17) . . ?
C014 C00S C012 120.4(2) . . ?
C014 C00S C01C 118.9(2) . . ?
C01C C00S C012 120.7(2) . . ?
N00E C00T C00Z 135.4(2) . . ?
N00E C00T C018 109.87(19) . . ?
C018 C00T C00Z 114.7(2) . . ?
N00J C00U C015 109.8(2) . . ?
N00J C00U C01D 120.5(2) . . ?
C01D C00U C015 129.6(2) . . ?
C00N C00V H00V 124.4 . . ?
C011 C00V C00N 111.2(2) . . ?
C011 C00V H00V 124.4 . . ?
C015 C00W S001 141.00(19) . . ?
C015 C00W C01A 108.2(2) . . ?
C01A C00W S001 110.83(17) . . ?
C00O C00X H00X 127.0 . . ?
C01Q C00X C00O 106.0(2) . . ?
C01Q C00X H00X 127.0 . . ?
C01E C00Y C01D 120.5(2) . . ?
C01E C00Y C01P 119.5(2) . . ?
C01P C00Y C01D 120.0(2) . . ?
C00R C00Z C00T 110.4(2) . . ?
C00R C00Z H00Z 124.8 . . ?
C00T C00Z H00Z 124.8 . . ?
C00Q C010 C01F 118.9(2) . . ?
C01R C010 C00Q 120.5(2) . . ?
C01R C010 C01F 120.5(2) . . ?
C00V C011 S004 113.41(17) . . ?
C00V C011 C01K 126.9(2) . . ?
C01K C011 S004 119.61(17) . . ?
C00O C012 C00S 120.3(2) . . ?
C00O C012 C01B 120.0(2) . . ?
C01B C012 C00S 119.6(2) . . ?
C01K C013 H013 123.8 . . ?
C01K C013 C01S 112.4(3) . . ?
C01S C013 H013 123.8 . . ?
C00S C014 H014 119.3 . . ?
C01R C014 C00S 121.4(2) . . ?
C01R C014 H014 119.3 . . ?
C00U C015 H015 127.1 . . ?
C00W C015 C00U 105.9(2) . . ?
C00W C015 H015 127.1 . . ?
C018 C016 H016 127.1 . . ?
C018 C016 C01B 105.9(2) . . ?
C01B C016 H016 127.1 . . ?
C01A C017 H017 124.7 . . ?
C01L C017 H017 124.7 . . ?
C01L C017 C01A 110.6(2) . . ?
C00T C018 S002 110.71(17) . . ?
C016 C018 S002 141.21(19) . . ?
C016 C018 C00T 108.0(2) . . ?
N00I C019 C01G 109.2(2) . . ?
C01D C019 N00I 120.5(2) . . ?
C01D C019 C01G 130.3(2) . . ?
N00J C01A C00W 109.4(2) . . ?
N00J C01A C017 136.2(2) . . ?
C017 C01A C00W 114.3(2) . . ?
N00E C01B C012 120.1(2) . . ?
N00E C01B C016 109.55(19) . . ?
C012 C01B C016 130.3(2) . . ?
C00Q C01C C00S 120.6(2) . . ?
C00Q C01C H01C 119.7 . . ?
C00S C01C H01C 119.7 . . ?
C00U C01D C00Y 119.1(2) . . ?
C019 C01D C00U 120.0(2) . . ?
C019 C01D C00Y 120.9(2) . . ?
C00Y C01E H01E 119.7 . . ?
C01T C01E C00Y 120.5(2) . . ?
C01T C01E H01E 119.7 . . ?
N00L C01F C010 178.3(3) . . ?
C019 C01G H01G 126.9 . . ?
C01N C01G C019 106.1(2) . . ?
C01N C01G H01G 126.9 . . ?
C00P C01H H01H 124.5 . . ?
C01J C01H C00P 111.0(2) . . ?
C01J C01H H01H 124.5 . . ?
C01T C01I C01U 120.3(2) . . ?
C01T C01I C01V 120.6(2) . . ?
C01V C01I C01U 119.1(2) . . ?
C01H C01J S003 113.56(18) . . ?
C01H C01J C01W 126.6(2) . . ?
C01W C01J S003 119.82(16) . . ?
C011 C01K S005 120.33(16) . . ?
C011 C01K S3 127.5(10) . . ?
C013 C01K S005 111.0(3) . . ?
C013 C01K C011 128.4(3) . . ?
C7 C01K C011 115.0(16) . . ?
C7 C01K S3 117.4(16) . . ?
C017 C01L S001 113.74(17) . . ?
C017 C01L C01M 127.8(2) . . ?
C01M C01L S001 118.44(17) . . ?
C01L C01M S006 121.26(17) . . ?
C01L C01M S2 120.4(2) . . ?
C4 C01M S006 110.0(2) . . ?
C4 C01M C01L 128.8(3) . . ?
C4A C01M C01L 125.0(9) . . ?
C4A C01M S2 114.5(9) . . ?
C00N C01N S004 110.65(17) . . ?
C01G C01N S004 141.24(19) . . ?
C01G C01N C00N 108.1(2) . . ?
C00F C01O S007 110.1(2) . . ?
C00F C01O C00R 127.9(3) . . ?
C00R C01O S007 121.79(16) . . ?
C00R C01O S1 121.0(2) . . ?
C00G C01O C00R 123.5(10) . . ?
C00G C01O S1 115.0(10) . . ?
C00Y C01P H01P 120.0 . . ?
C01V C01P C00Y 120.1(2) . . ?
C01V C01P H01P 120.0 . . ?
C00P C01Q S003 110.44(17) . . ?
C00X C01Q S003 141.23(19) . . ?
C00X C01Q C00P 108.3(2) . . ?
C010 C01R H01R 120.5 . . ?
C014 C01R C010 119.0(2) . . ?
C014 C01R H01R 120.5 . . ?
C013 C01S H01S 123.7 . . ?
C020 C01S C013 112.7(2) . . ?
C020 C01S H01S 123.7 . . ?
C01E C01T C01I 119.5(2) . . ?
C01E C01T H01T 120.3 . . ?
C01I C01T H01T 120.3 . . ?
N00M C01U C01I 178.3(3) . . ?
C01I C01V H01V 120.1 . . ?
C01P C01V C01I 119.8(2) . . ?
C01P C01V H01V 120.1 . . ?
C01J C01W S008 122.42(16) . . ?
C01J C01W S0 122.00(18) . . ?
C01J C01W C2 124.2(7) . . ?
C022 C01W S008 109.7(2) . . ?
C022 C01W C01J 127.7(2) . . ?
C2 C01W S0 113.7(7) . . ?
C021 C01X H01X 124.7 . . ?
C021 C01X C4 110.5(3) . . ?
C4 C01X H01X 124.7 . . ?
C00F C01Y H01Y 124.5 . . ?
C01Z C01Y C00F 111.0(3) . . ?
C01Z C01Y H01Y 124.5 . . ?
S007 C01Z H01Z 123.9 . . ?
C01Y C01Z S007 112.3(3) . . ?
C01Y C01Z H01Z 123.9 . . ?
S005 C020 H020 124.3 . . ?
C01S C020 S005 111.4(2) . . ?
C01S C020 H020 124.3 . . ?
S006 C021 H021 123.6 . . ?
C01X C021 S006 112.8(3) . . ?
C01X C021 H021 123.6 . . ?
C01W C022 H022 123.8 . . ?
C01W C022 C026 112.4(3) . . ?
C026 C022 H022 123.8 . . ?
S008 C023 H023 125.4 . . ?
C026 C023 S008 109.1(3) . . ?
C026 C023 H023 125.4 . . ?
F00C B024 F00D 107.6(2) . . ?
F00C B024 N00I 111.4(2) . . ?
F00C B024 N00J 111.2(2) . . ?
F00D B024 N00I 110.1(2) . . ?
F00D B024 N00J 110.8(2) . . ?
N00J B024 N00I 105.83(19) . . ?
F00A B025 N00E 110.51(19) . . ?
F00A B025 N00H 110.58(19) . . ?
F00B B025 F00A 108.27(19) . . ?
F00B B025 N00E 110.88(19) . . ?
F00B B025 N00H 110.97(19) . . ?
N00E B025 N00H 105.65(18) . . ?
C022 C026 H026 123.1 . . ?
C023 C026 C022 113.9(3) . . ?
C023 C026 H026 123.1 . . ?
C01W S0 C0 91.6(5) . . ?
S0 C0 H0 124.6 . . ?
C1 C0 S0 110.9(9) . . ?
C1 C0 H0 124.6 . . ?
C0 C1 H1 121.4 . . ?
C0 C1 C2 117.3(13) . . ?
C2 C1 H1 121.4 . . ?
C01W C2 C1 105.4(12) . . ?
C01W C2 H2 127.3 . . ?
C1 C2 H2 127.3 . . ?
C01O S1 C01{ 86.3(6) . . ?
S1 C01{ H01{ 121.8 . . ?
C3 C01{ S1 116.5(13) . . ?
C3 C01{ H01{ 121.8 . . ?
C01{ C3 H3 125.3 . . ?
C01{ C3 C00G 109.4(15) . . ?
C00G C3 H3 125.3 . . ?
C01O C00G C3 112.4(16) . . ?
C01O C00G H00G 123.8 . . ?
C3 C00G H00G 123.8 . . ?
C01M C4 C01X 114.9(3) . . ?
C01M C4 H4 122.6 . . ?
C01X C4 H4 122.6 . . ?
C01M S2 C6 86.5(7) . . ?
C6 C5 H5 125.9 . . ?
C6 C5 C4A 108.2(17) . . ?
C4A C5 H5 125.9 . . ?
S2 C6 H6 121.7 . . ?
C5 C6 S2 116.7(15) . . ?
C5 C6 H6 121.7 . . ?
C01M C4A C5 113.4(16) . . ?
C01M C4A H4A 123.3 . . ?
C5 C4A H4A 123.3 . . ?
C01K S3 C9 90.5(14) . . ?
C01K C7 H7 126.5 . . ?
C01K C7 C8 107(2) . . ?
C8 C7 H7 126.5 . . ?
C7 C8 H8 123.1 . . ?
C9 C8 C7 114(2) . . ?
C9 C8 H8 123.1 . . ?
S3 C9 H9 125.3 . . ?
C8 C9 S3 109.5(19) . . ?
C8 C9 H9 125.3 . . ?

loop_
_geom_bond_atom_site_label_1
_geom_bond_atom_site_label_2
_geom_bond_distance
_geom_bond_site_symmetry_2
_geom_bond_publ_flag
S001 C00W 1.727(2) . ?
S001 C01L 1.761(2) . ?
S002 C00R 1.766(2) . ?
S002 C018 1.737(2) . ?
S003 C01J 1.764(2) . ?
S003 C01Q 1.737(2) . ?
S004 C011 1.764(2) . ?
S004 C01N 1.733(2) . ?
S005 C01K 1.726(2) . ?
S005 C020 1.709(3) . ?
S006 C01M 1.725(2) . ?
S006 C021 1.713(3) . ?
S007 C01O 1.728(3) . ?
S007 C01Z 1.718(3) . ?
S008 C01W 1.7265(10) . ?
S008 C023 1.7262(10) . ?
F00A B025 1.396(3) . ?
F00B B025 1.390(3) . ?
F00C B024 1.384(3) . ?
F00D B024 1.404(3) . ?
N00E C00T 1.357(3) . ?
N00E C01B 1.397(3) . ?
N00E B025 1.531(3) . ?
C00F H00F 0.9500 . ?
C00F C01O 1.3893(10) . ?
C00F C01Y 1.422(6) . ?
N00H C00O 1.401(3) . ?
N00H C00P 1.351(3) . ?
N00H B025 1.542(3) . ?
N00I C00N 1.356(3) . ?
N00I C019 1.400(3) . ?
N00I B024 1.541(3) . ?
N00J C00U 1.399(3) . ?
N00J C01A 1.358(3) . ?
N00J B024 1.537(3) . ?
N00L C01F 1.146(3) . ?
N00M C01U 1.146(3) . ?
C00N C00V 1.408(3) . ?
C00N C01N 1.418(3) . ?
C00O C00X 1.431(3) . ?
C00O C012 1.390(3) . ?
C00P C01H 1.403(3) . ?
C00P C01Q 1.422(3) . ?
C00Q H00Q 0.9500 . ?
C00Q C010 1.396(3) . ?
C00Q C01C 1.391(3) . ?
C00R C00Z 1.367(3) . ?
C00R C01O 1.447(3) . ?
C00S C012 1.493(3) . ?
C00S C014 1.394(3) . ?
C00S C01C 1.396(3) . ?
C00T C00Z 1.417(3) . ?
C00T C018 1.407(3) . ?
C00U C015 1.415(3) . ?
C00U C01D 1.406(3) . ?
C00V H00V 0.9500 . ?
C00V C011 1.370(3) . ?
C00W C015 1.381(3) . ?
C00W C01A 1.419(3) . ?
C00X H00X 0.9500 . ?
C00X C01Q 1.372(3) . ?
C00Y C01D 1.481(3) . ?
C00Y C01E 1.397(3) . ?
C00Y C01P 1.399(3) . ?
C00Z H00Z 0.9500 . ?
C010 C01F 1.446(3) . ?
C010 C01R 1.395(3) . ?
C011 C01K 1.438(3) . ?
C012 C01B 1.414(3) . ?
C013 H013 0.9500 . ?
C013 C01K 1.3888(10) . ?
C013 C01S 1.416(6) . ?
C014 H014 0.9500 . ?
C014 C01R 1.388(3) . ?
C015 H015 0.9500 . ?
C016 H016 0.9500 . ?
C016 C018 1.385(3) . ?
C016 C01B 1.416(3) . ?
C017 H017 0.9500 . ?
C017 C01A 1.408(3) . ?
C017 C01L 1.376(3) . ?
C019 C01D 1.394(3) . ?
C019 C01G 1.424(3) . ?
C01C H01C 0.9500 . ?
C01E H01E 0.9500 . ?
C01E C01T 1.383(3) . ?
C01G H01G 0.9500 . ?
C01G C01N 1.378(3) . ?
C01H H01H 0.9500 . ?
C01H C01J 1.374(3) . ?
C01I C01T 1.390(4) . ?
C01I C01U 1.444(3) . ?
C01I C01V 1.396(3) . ?
C01J C01W 1.417(3) . ?
C01K S3 1.633(15) . ?
C01K C7 1.38(2) . ?
C01L C01M 1.441(3) . ?
C01M C4 1.3892(10) . ?
C01M S2 1.684(6) . ?
C01M C4A 1.394(17) . ?
C01O S1 1.7288(10) . ?
C01O C00G 1.371(18) . ?
C01P H01P 0.9500 . ?
C01P C01V 1.380(3) . ?
C01R H01R 0.9500 . ?
C01S H01S 0.9500 . ?
C01S C020 1.3884(10) . ?
C01T H01T 0.9500 . ?
C01V H01V 0.9500 . ?
C01W C022 1.3928(10) . ?
C01W S0 1.7227(10) . ?
C01W C2 1.442(15) . ?
C01X H01X 0.9500 . ?
C01X C021 1.3886(10) . ?
C01X C4 1.398(5) . ?
C01Y H01Y 0.9500 . ?
C01Y C01Z 1.3886(10) . ?
C01Z H01Z 0.9500 . ?
C020 H020 0.9500 . ?
C021 H021 0.9500 . ?
C022 H022 0.9500 . ?
C022 C026 1.448(6) . ?
C023 H023 0.9500 . ?
C023 C026 1.3874(10) . ?
C026 H026 0.9500 . ?
S0 C0 1.7292(10) . ?
C0 H0 0.9500 . ?
C0 C1 1.331(15) . ?
C1 H1 0.9500 . ?
C1 C2 1.469(16) . ?
C2 H2 0.9500 . ?
S1 C01{ 1.765(15) . ?
C01{ H01{ 0.9500 . ?
C01{ C3 1.347(16) . ?
C3 H3 0.9500 . ?
C3 C00G 1.416(19) . ?
C00G H00G 0.9500 . ?
C4 H4 0.9500 . ?
S2 C6 1.785(16) . ?
C5 H5 0.9500 . ?
C5 C6 1.341(16) . ?
C5 C4A 1.400(18) . ?
C6 H6 0.9500 . ?
C4A H4A 0.9500 . ?
S3 C9 1.73(2) . ?
C7 H7 0.9500 . ?
C7 C8 1.41(2) . ?
C8 H8 0.9500 . ?
C8 C9 1.387(19) . ?
C9 H9 0.9500 . ?

loop_
_geom_torsion_atom_site_label_1
_geom_torsion_atom_site_label_2
_geom_torsion_atom_site_label_3
_geom_torsion_atom_site_label_4
_geom_torsion
_geom_torsion_site_symmetry_1
_geom_torsion_site_symmetry_2
_geom_torsion_site_symmetry_3
_geom_torsion_site_symmetry_4
_geom_torsion_publ_flag
S001 C00W C015 C00U -179.6(2) . . . . ?
S001 C00W C01A N00J -179.89(16) . . . . ?
S001 C00W C01A C017 2.2(3) . . . . ?
S001 C01L C01M S006 -161.94(14) . . . . ?
S001 C01L C01M C4 16.6(4) . . . . ?
S001 C01L C01M S2 19.2(4) . . . . ?
S001 C01L C01M C4A -163.5(19) . . . . ?
S002 C00R C00Z C00T 2.0(3) . . . . ?
S002 C00R C01O S007 172.09(14) . . . . ?
S002 C00R C01O C00F -12.6(4) . . . . ?
S002 C00R C01O S1 -11.8(4) . . . . ?
S002 C00R C01O C00G 175.7(19) . . . . ?
S003 C01J C01W S008 -177.70(15) . . . . ?
S003 C01J C01W C022 8.3(5) . . . . ?
S003 C01J C01W S0 -17.1(4) . . . . ?
S003 C01J C01W C2 165.6(10) . . . . ?
S004 C011 C01K S005 175.51(13) . . . . ?
S004 C011 C01K C013 -11.1(4) . . . . ?
S004 C011 C01K S3 3.1(10) . . . . ?
S004 C011 C01K C7 -174(3) . . . . ?
S006 C01M C4 C01X -0.7(5) . . . . ?
S008 C01W C022 C026 3.8(5) . . . . ?
S008 C023 C026 C022 0.6(6) . . . . ?
N00E C00T C00Z C00R 176.1(3) . . . . ?
N00E C00T C018 S002 -178.28(16) . . . . ?
N00E C00T C018 C016 0.1(3) . . . . ?
C00F C01Y C01Z S007 -2.8(5) . . . . ?
N00H C00O C00X C01Q 1.4(3) . . . . ?
N00H C00O C012 C00S -177.2(2) . . . . ?
N00H C00O C012 C01B 2.1(3) . . . . ?
N00H C00P C01H C01J 178.7(3) . . . . ?
N00H C00P C01Q S003 -178.68(16) . . . . ?
N00H C00P C01Q C00X -0.1(3) . . . . ?
N00I C00N C00V C011 177.8(3) . . . . ?
N00I C00N C01N S004 -179.08(16) . . . . ?
N00I C00N C01N C01G -0.3(3) . . . . ?
N00I C019 C01D C00U -1.8(4) . . . . ?
N00I C019 C01D C00Y 177.2(2) . . . . ?
N00I C019 C01G C01N -1.3(3) . . . . ?
N00J C00U C015 C00W -0.9(3) . . . . ?
N00J C00U C01D C00Y 176.3(2) . . . . ?
N00J C00U C01D C019 -4.7(3) . . . . ?
C00N N00I C019 C01D -177.7(2) . . . . ?
C00N N00I C019 C01G 1.2(3) . . . . ?
C00N N00I B024 F00C 56.5(3) . . . . ?
C00N N00I B024 F00D -62.7(3) . . . . ?
C00N N00I B024 N00J 177.5(2) . . . . ?
C00N C00V C011 S004 1.2(3) . . . . ?
C00N C00V C011 C01K -175.8(2) . . . . ?
C00O N00H C00P C01H -178.0(3) . . . . ?
C00O N00H C00P C01Q 1.0(3) . . . . ?
C00O N00H B025 F00A 121.5(2) . . . . ?
C00O N00H B025 F00B -118.3(2) . . . . ?
C00O N00H B025 N00E 1.9(3) . . . . ?
C00O C00X C01Q S003 177.1(2) . . . . ?
C00O C00X C01Q C00P -0.8(3) . . . . ?
C00O C012 C01B N00E 3.1(3) . . . . ?
C00O C012 C01B C016 -177.2(2) . . . . ?
C00P N00H C00O C00X -1.5(2) . . . . ?
C00P N00H C00O C012 176.7(2) . . . . ?
C00P N00H B025 F00A -60.2(3) . . . . ?
C00P N00H B025 F00B 59.9(3) . . . . ?
C00P N00H B025 N00E -179.8(2) . . . . ?
C00P C01H C01J S003 -0.2(3) . . . . ?
C00P C01H C01J C01W 177.9(2) . . . . ?
C00Q C010 C01R C014 0.3(4) . . . . ?
C00R S002 C018 C00T 1.25(18) . . . . ?
C00R S002 C018 C016 -176.2(3) . . . . ?
C00R C01O S1 C01{ -173.4(8) . . . . ?
C00R C01O C00G C3 177.0(16) . . . . ?
C00S C012 C01B N00E -177.6(2) . . . . ?
C00S C012 C01B C016 2.1(4) . . . . ?
C00S C014 C01R C010 -0.4(4) . . . . ?
C00T N00E C01B C012 178.6(2) . . . . ?
C00T N00E C01B C016 -1.2(3) . . . . ?
C00T N00E B025 F00A 58.2(3) . . . . ?
C00T N00E B025 F00B -61.9(3) . . . . ?
C00T N00E B025 N00H 177.8(2) . . . . ?
C00U N00J C01A C00W -0.6(3) . . . . ?
C00U N00J C01A C017 176.7(3) . . . . ?
C00U N00J B024 F00C 130.4(2) . . . . ?
C00U N00J B024 F00D -110.0(2) . . . . ?
C00U N00J B024 N00I 9.2(3) . . . . ?
C00V C00N C01N S004 -0.2(3) . . . . ?
C00V C00N C01N C01G 178.7(2) . . . . ?
C00V C011 C01K S005 -7.6(3) . . . . ?
C00V C011 C01K C013 165.8(3) . . . . ?
C00V C011 C01K S3 179.9(10) . . . . ?
C00V C011 C01K C7 2(3) . . . . ?
C00W S001 C01L C017 2.77(19) . . . . ?
C00W S001 C01L C01M -176.64(19) . . . . ?
C00X C00O C012 C00S 0.6(4) . . . . ?
C00X C00O C012 C01B 179.9(2) . . . . ?
C00Y C01E C01T C01I -0.9(4) . . . . ?
C00Y C01P C01V C01I -0.3(4) . . . . ?
C00Z C00R C01O S007 -11.9(4) . . . . ?
C00Z C00R C01O C00F 163.5(3) . . . . ?
C00Z C00R C01O S1 164.3(3) . . . . ?
C00Z C00R C01O C00G -8(2) . . . . ?
C00Z C00T C018 S002 -0.4(3) . . . . ?
C00Z C00T C018 C016 177.9(2) . . . . ?
C010 C00Q C01C C00S 0.2(4) . . . . ?
C011 S004 C01N C00N 0.70(19) . . . . ?
C011 S004 C01N C01G -177.5(3) . . . . ?
C011 C01K S3 C9 -174(3) . . . . ?
C011 C01K C7 C8 -179(4) . . . . ?
C012 C00O C00X C01Q -176.5(2) . . . . ?
C012 C00S C014 C01R -179.3(2) . . . . ?
C012 C00S C01C C00Q 179.4(2) . . . . ?
C013 C01S C020 S005 -1.5(4) . . . . ?
C014 C00S C012 C00O 49.6(3) . . . . ?
C014 C00S C012 C01B -129.7(2) . . . . ?
C014 C00S C01C C00Q -0.4(4) . . . . ?
C015 C00U C01D C00Y -6.3(4) . . . . ?
C015 C00U C01D C019 172.7(2) . . . . ?
C015 C00W C01A N00J 0.0(3) . . . . ?
C015 C00W C01A C017 -177.9(2) . . . . ?
C017 C01L C01M S006 18.7(4) . . . . ?
C017 C01L C01M C4 -162.7(3) . . . . ?
C017 C01L C01M S2 -160.1(3) . . . . ?
C017 C01L C01M C4A 17.2(19) . . . . ?
C018 S002 C00R C00Z -1.90(19) . . . . ?
C018 S002 C00R C01O 174.66(19) . . . . ?
C018 C00T C00Z C00R -1.0(3) . . . . ?
C018 C016 C01B N00E 1.2(3) . . . . ?
C018 C016 C01B C012 -178.5(2) . . . . ?
C019 N00I C00N C00V -179.1(3) . . . . ?
C019 N00I C00N C01N -0.6(3) . . . . ?
C019 N00I B024 F00C -137.0(2) . . . . ?
C019 N00I B024 F00D 103.7(3) . . . . ?
C019 N00I B024 N00J -16.0(3) . . . . ?
C019 C01G C01N S004 179.2(2) . . . . ?
C019 C01G C01N C00N 1.0(3) . . . . ?
C01A N00J C00U C015 0.9(3) . . . . ?
C01A N00J C00U C01D 178.8(2) . . . . ?
C01A N00J B024 F00C -48.2(3) . . . . ?
C01A N00J B024 F00D 71.4(3) . . . . ?
C01A N00J B024 N00I -169.3(2) . . . . ?
C01A C00W C015 C00U 0.5(3) . . . . ?
C01A C017 C01L S001 -2.0(3) . . . . ?
C01A C017 C01L C01M 177.3(2) . . . . ?
C01B N00E C00T C00Z -176.6(3) . . . . ?
C01B N00E C00T C018 0.7(3) . . . . ?
C01B N00E B025 F00A -116.0(2) . . . . ?
C01B N00E B025 F00B 123.9(2) . . . . ?
C01B N00E B025 N00H 3.6(3) . . . . ?
C01B C016 C018 S002 176.8(2) . . . . ?
C01B C016 C018 C00T -0.8(3) . . . . ?
C01C C00Q C010 C01F -178.7(2) . . . . ?
C01C C00Q C010 C01R -0.2(4) . . . . ?
C01C C00S C012 C00O -130.1(2) . . . . ?
C01C C00S C012 C01B 50.6(3) . . . . ?
C01C C00S C014 C01R 0.5(4) . . . . ?
C01D C00U C015 C00W -178.5(2) . . . . ?
C01D C00Y C01E C01T 180.0(2) . . . . ?
C01D C00Y C01P C01V -179.3(2) . . . . ?
C01D C019 C01G C01N 177.3(3) . . . . ?
C01E C00Y C01D C00U -51.7(3) . . . . ?
C01E C00Y C01D C019 129.3(2) . . . . ?
C01E C00Y C01P C01V -0.3(4) . . . . ?
C01F C010 C01R C014 178.8(2) . . . . ?
C01G C019 C01D C00U 179.6(2) . . . . ?
C01G C019 C01D C00Y -1.4(4) . . . . ?
C01H C00P C01Q S003 0.5(3) . . . . ?
C01H C00P C01Q C00X 179.1(2) . . . . ?
C01H C01J C01W S008 4.3(4) . . . . ?
C01H C01J C01W C022 -169.7(4) . . . . ?
C01H C01J C01W S0 164.9(3) . . . . ?
C01H C01J C01W C2 -12.4(11) . . . . ?
C01J S003 C01Q C00P -0.50(18) . . . . ?
C01J S003 C01Q C00X -178.4(3) . . . . ?
C01J C01W C022 C026 178.4(3) . . . . ?
C01J C01W S0 C0 -171.9(6) . . . . ?
C01J C01W C2 C1 177.1(11) . . . . ?
C01K S005 C020 C01S 1.1(3) . . . . ?
C01K C013 C01S C020 1.2(5) . . . . ?
C01K S3 C9 C8 -10(6) . . . . ?
C01K C7 C8 C9 -12(8) . . . . ?
C01L S001 C00W C015 177.5(3) . . . . ?
C01L S001 C00W C01A -2.69(18) . . . . ?
C01L C017 C01A N00J -177.3(3) . . . . ?
C01L C017 C01A C00W -0.1(3) . . . . ?
C01L C01M C4 C01X -179.3(3) . . . . ?
C01L C01M S2 C6 -175.7(9) . . . . ?
C01L C01M C4A C5 173.0(18) . . . . ?
C01M S006 C021 C01X 0.0(3) . . . . ?
C01M S2 C6 C5 -3(2) . . . . ?
C01N S004 C011 C00V -1.13(19) . . . . ?
C01N S004 C011 C01K 176.1(2) . . . . ?
C01N C00N C00V C011 -0.7(3) . . . . ?
C01O S007 C01Z C01Y 2.5(3) . . . . ?
C01O C00F C01Y C01Z 1.8(6) . . . . ?
C01O C00R C00Z C00T -174.3(2) . . . . ?
C01O S1 C01{ C3 -3.9(18) . . . . ?
C01P C00Y C01D C00U 127.3(2) . . . . ?
C01P C00Y C01D C019 -51.7(3) . . . . ?
C01P C00Y C01E C01T 0.9(3) . . . . ?
C01Q S003 C01J C01H 0.4(2) . . . . ?
C01Q S003 C01J C01W -177.9(2) . . . . ?
C01Q C00P C01H C01J -0.2(3) . . . . ?
C01S C013 C01K S005 -0.3(4) . . . . ?
C01S C013 C01K C011 -174.2(3) . . . . ?
C01T C01I C01V C01P 0.3(4) . . . . ?
C01U C01I C01T C01E 179.8(2) . . . . ?
C01U C01I C01V C01P -179.1(2) . . . . ?
C01V C01I C01T C01E 0.3(4) . . . . ?
C01W S008 C023 C026 1.4(4) . . . . ?
C01W C022 C026 C023 -2.9(6) . . . . ?
C01W S0 C0 C1 -9.8(14) . . . . ?
C01Y C00F C01O S007 0.1(5) . . . . ?
C01Y C00F C01O C00R -175.7(3) . . . . ?
C01Z S007 C01O C00F -1.4(3) . . . . ?
C01Z S007 C01O C00R 174.6(2) . . . . ?
C020 S005 C01K C011 174.0(2) . . . . ?
C020 S005 C01K C013 -0.5(3) . . . . ?
C021 S006 C01M C01L 179.2(2) . . . . ?
C021 S006 C01M C4 0.4(3) . . . . ?
C021 C01X C4 C01M 0.7(5) . . . . ?
C023 S008 C01W C01J -178.0(3) . . . . ?
C023 S008 C01W C022 -3.0(4) . . . . ?
B024 N00I C00N C00V -10.7(4) . . . . ?
B024 N00I C00N C01N 167.9(2) . . . . ?
B024 N00I C019 C01D 13.7(4) . . . . ?
B024 N00I C019 C01G -167.5(2) . . . . ?
B024 N00J C00U C015 -177.9(2) . . . . ?
B024 N00J C00U C01D -0.1(4) . . . . ?
B024 N00J C01A C00W 178.2(2) . . . . ?
B024 N00J C01A C017 -4.5(4) . . . . ?
B025 N00E C00T C00Z 8.3(4) . . . . ?
B025 N00E C00T C018 -174.5(2) . . . . ?
B025 N00E C01B C012 -6.3(3) . . . . ?
B025 N00E C01B C016 174.0(2) . . . . ?
B025 N00H C00O C00X 177.0(2) . . . . ?
B025 N00H C00O C012 -4.8(3) . . . . ?
B025 N00H C00P C01H 3.5(4) . . . . ?
B025 N00H C00P C01Q -177.6(2) . . . . ?
S0 C01W C2 C1 -0.4(17) . . . . ?
S0 C0 C1 C2 12(2) . . . . ?
C0 C1 C2 C01W -7(2) . . . . ?
C2 C01W S0 C0 5.6(11) . . . . ?
S1 C01O C00G C3 4(3) . . . . ?
S1 C01{ C3 C00G 7(3) . . . . ?
C01{ C3 C00G C01O -7(4) . . . . ?
C00G C01O S1 C01{ -0.3(19) . . . . ?
C4 C01X C021 S006 -0.3(5) . . . . ?
S2 C01M C4A C5 -10(3) . . . . ?
C6 C5 C4A C01M 7(4) . . . . ?
C4A C01M S2 C6 7(2) . . . . ?
C4A C5 C6 S2 -2(3) . . . . ?
S3 C01K C7 C8 4(6) . . . . ?
C7 C01K S3 C9 4(5) . . . . ?
C7 C8 C9 S3 15(8) . . . . ?

loop_
_smtbx_masks_void_nr
_smtbx_masks_void_average_x
_smtbx_masks_void_average_y
_smtbx_masks_void_average_z
_smtbx_masks_void_volume
_smtbx_masks_void_count_electrons
_smtbx_masks_void_content
1 -0.027 -0.133 0.123 99.2 35.8 '0.858 CH2Cl2'
2 0.027 0.133 0.877 99.2 35.3 '0.858 CH2Cl2'
3 0.027 0.367 0.377 99.2 35.6 '0.858 CH2Cl2'
4 -0.027 0.633 0.623 99.2 35.6 '0.858 CH2Cl2'
5 0.473 0.133 0.123 99.2 35.6 '0.858 CH2Cl2'
6 0.473 0.367 0.623 99.2 35.8 '0.858 CH2Cl2'
7 0.527 0.633 0.377 99.2 35.3 '0.858 CH2Cl2'
8 0.527 0.867 0.877 99.2 35.6 '0.858 CH2Cl2'
